data_7237761
loop_
_publ_author_name
'Sicilia, Violeta'
'Fuertes, Sara'
'Chueca, Andr\'es J.'
'Arnal, Lorenzo'
'Mart\'in, Antonio'
'Per\'alvarez, Mariano'
'Botta, Chiara'
'Giovanella, Umberto'

_publ_section_title
;
 Highly efficient platinum-based emitters for warm white light emitting
 diodes
;
_journal_issue 15
_journal_name_full 'Journal of Materials Chemistry C'
_journal_page_first 4509
_journal_paper_doi 10.1039/C9TC00747D
_journal_volume 7
_journal_year 2019
_chemical_formula_moiety '(C44 H35 F6 N2 P3 Pt), 0.5(C H2 Cl2)'
_chemical_formula_sum 'C44.5 H36 Cl F6 N2 P3 Pt'
_chemical_formula_weight 1036.20
_space_group_IT_number 2
_space_group_name_Hall '-P 1'
_space_group_name_H-M_alt 'P -1'
_symmetry_cell_setting triclinic
_symmetry_space_group_name_H-M 'P -1'
_atom_sites_solution_hydrogens geom
_atom_sites_solution_primary direct
_atom_sites_solution_secondary difmap
_audit_creation_method SHELXL-97
_audit_update_record
;
2018-12-14 deposited with the CCDC.	2019-02-28 downloaded from the CCDC.
;
_cell_angle_alpha 92.123(5)
_cell_angle_beta 101.549(5)
_cell_angle_gamma 105.048(5)
_cell_formula_units_Z 2
_cell_length_a 10.618(5)
_cell_length_b 12.761(5)
_cell_length_c 15.582(5)
_cell_measurement_reflns_used 17820
_cell_measurement_temperature 100(2)
_cell_measurement_theta_max 29.9280
_cell_measurement_theta_min 4.1910
_cell_volume 1988.8(14)
_computing_cell_refinement
;
'Fri Nov 20 08:58:09 2015'
;
_computing_data_collection
;
'Fri Nov 20 08:58:09 2015'
;
_computing_data_reduction
;
'Fri Nov 20 08:58:09 2015'
;
_computing_structure_refinement 'SHELXL-97 (Sheldrick, 1997)'
_diffrn_ambient_temperature 100(2)
_diffrn_detector_area_resol_mean 16.0655
_diffrn_measured_fraction_theta_full 0.989
_diffrn_measured_fraction_theta_max 0.884
_diffrn_measurement_device_type 'Xcalibur, Sapphire3'
_diffrn_measurement_method '\w scans'
_diffrn_radiation_monochromator graphite
_diffrn_radiation_source 'fine-focus sealed tube'
_diffrn_radiation_type MoK\a
_diffrn_radiation_wavelength 0.71073
_diffrn_reflns_av_R_equivalents 0.0411
_diffrn_reflns_av_sigmaI/netI 0.0408
_diffrn_reflns_limit_h_max 14
_diffrn_reflns_limit_h_min -14
_diffrn_reflns_limit_k_max 16
_diffrn_reflns_limit_k_min -17
_diffrn_reflns_limit_l_max 20
_diffrn_reflns_limit_l_min -21
_diffrn_reflns_number 38762
_diffrn_reflns_theta_full 25.00
_diffrn_reflns_theta_max 30.24
_diffrn_reflns_theta_min 4.21
_exptl_absorpt_coefficient_mu 3.780
_exptl_absorpt_correction_T_max 1.00000
_exptl_absorpt_correction_T_min 0.61077
_exptl_absorpt_correction_type multi-scan
_exptl_absorpt_process_details
;
CrysAlisPro, Agilent Technologies,
Version 1.171.37.35 (release 13-08-2014 CrysAlis171 .NET)
(compiled Aug 13 2014,18:06:01)
Empirical absorption correction using spherical harmonics,
 implemented in SCALE3 ABSPACK scaling algorithm.
;
_exptl_crystal_colour yellow
_exptl_crystal_density_diffrn 1.730
_exptl_crystal_density_method 'not measured'
_exptl_crystal_description slab
_exptl_crystal_F_000 1022
_exptl_crystal_size_max 0.40
_exptl_crystal_size_mid 0.37
_exptl_crystal_size_min 0.15
_refine_diff_density_max 1.505
_refine_diff_density_min -1.038
_refine_diff_density_rms 0.115
_refine_ls_extinction_method none
_refine_ls_goodness_of_fit_ref 1.023
_refine_ls_hydrogen_treatment constr
_refine_ls_matrix_type full
_refine_ls_number_parameters 533
_refine_ls_number_reflns 10451
_refine_ls_number_restraints 3
_refine_ls_restrained_S_all 1.023
_refine_ls_R_factor_all 0.0389
_refine_ls_R_factor_gt 0.0305
_refine_ls_shift/su_max 0.001
_refine_ls_shift/su_mean 0.000
_refine_ls_structure_factor_coef Fsqd
_refine_ls_weighting_details 'calc w=1/[\s^2^(Fo^2^)+(0.0307P)^2^+2.0567P] where P=(Fo^2^+2Fc^2^)/3'
_refine_ls_weighting_scheme calc
_refine_ls_wR_factor_gt 0.0651
_refine_ls_wR_factor_ref 0.0685
_reflns_number_gt 9244
_reflns_number_total 10451
_reflns_threshold_expression >2sigma(I)
_cod_data_source_file c9tc00747d2.cif
_cod_data_source_block 3A
_cod_original_sg_symbol_H-M P-1
_cod_original_formula_sum 'C44.50 H36 Cl F6 N2 P3 Pt'
_cod_database_code 7237761

loop_
_symmetry_equiv_pos_as_xyz
'x, y, z'
'-x, -y, -z'

loop_
_atom_site_label
_atom_site_type_symbol
_atom_site_fract_x
_atom_site_fract_y
_atom_site_fract_z
_atom_site_U_iso_or_equiv
_atom_site_adp_type
_atom_site_occupancy
_atom_site_symmetry_multiplicity
_atom_site_calc_flag
_atom_site_refinement_flags
Pt1 Pt 0.200191(11) 0.331147(9) 0.320149(7) 0.01867(4) Uani 1 1 d .
P2 P 0.24902(8) 0.37084(6) 0.18648(5) 0.02032(16) Uani 1 1 d .
P1 P 0.36248(8) 0.24038(6) 0.32619(5) 0.01853(15) Uani 1 1 d .
P3 P 0.76722(9) 0.01567(7) 0.27775(6) 0.02702(18) Uani 1 1 d .
C6 C 0.0578(3) 0.4177(2) 0.3175(2) 0.0190(6) Uani 1 1 d .
C39 C 0.4121(3) 0.3514(2) 0.1838(2) 0.0213(6) Uani 1 1 d .
F6 F 0.8885(2) -0.0027(2) 0.34943(14) 0.0421(5) Uani 1 1 d .
C1 C 0.1231(3) 0.2772(2) 0.4270(2) 0.0212(6) Uani 1 1 d .
N1 N 0.1286(3) 0.2028(2) 0.48580(17) 0.0239(5) Uani 1 1 d .
F4 F 0.6475(2) 0.0355(2) 0.20660(15) 0.0485(6) Uani 1 1 d .
F3 F 0.7075(2) 0.05632(19) 0.35498(14) 0.0396(5) Uani 1 1 d .
F5 F 0.8268(2) -0.0259(2) 0.20110(14) 0.0449(6) Uani 1 1 d .
C38 C 0.4660(3) 0.2939(2) 0.2494(2) 0.0219(6) Uani 1 1 d .
F1 F 0.6815(3) -0.10576(18) 0.28297(17) 0.0491(6) Uani 1 1 d .
C60 C 0.3005(3) 0.0953(2) 0.29251(19) 0.0202(6) Uani 1 1 d .
N2 N 0.0193(3) 0.3164(2) 0.43871(17) 0.0227(5) Uani 1 1 d .
C80 C 0.1290(3) 0.2736(2) 0.10178(19) 0.0225(6) Uani 1 1 d .
C7 C 0.0271(3) 0.4946(3) 0.2637(2) 0.0250(7) Uani 1 1 d .
H7 H 0.0735 0.5128 0.2193 0.030 Uiso 1 1 calc R
C100 C 0.2644(3) 0.5035(3) 0.1449(2) 0.0227(6) Uani 1 1 d .
F2 F 0.8532(3) 0.13720(19) 0.27396(18) 0.0556(7) Uani 1 1 d .
C5 C -0.0163(3) 0.3946(2) 0.3838(2) 0.0223(6) Uani 1 1 d .
C64 C 0.3357(3) -0.0759(3) 0.2495(2) 0.0300(7) Uani 1 1 d .
H64 H 0.3929 -0.1158 0.2371 0.036 Uiso 1 1 calc R
C61 C 0.1650(3) 0.0436(3) 0.2854(2) 0.0220(6) Uani 1 1 d .
H61 H 0.1071 0.0836 0.2961 0.026 Uiso 1 1 calc R
C43 C 0.5923(3) 0.2781(3) 0.2525(2) 0.0244(6) Uani 1 1 d .
H43 H 0.6288 0.2406 0.2965 0.029 Uiso 1 1 calc R
C62 C 0.1173(3) -0.0685(3) 0.2621(2) 0.0244(6) Uani 1 1 d .
H62 H 0.0276 -0.1034 0.2584 0.029 Uiso 1 1 calc R
C65 C 0.3839(3) 0.0348(3) 0.2727(2) 0.0263(7) Uani 1 1 d .
H65 H 0.4734 0.0692 0.2752 0.032 Uiso 1 1 calc R
C72 C 0.6276(3) 0.1963(3) 0.5456(2) 0.0298(7) Uani 1 1 d .
H72 H 0.6618 0.1409 0.5691 0.036 Uiso 1 1 calc R
C40 C 0.4851(3) 0.3927(3) 0.1213(2) 0.0262(7) Uani 1 1 d .
H40 H 0.4497 0.4311 0.0775 0.031 Uiso 1 1 calc R
C9 C -0.1039(3) 0.6259(3) 0.2161(3) 0.0310(8) Uani 1 1 d .
H9 H -0.0588 0.6434 0.1709 0.037 Uiso 1 1 calc R
C71 C 0.5371(3) 0.1759(3) 0.4654(2) 0.0276(7) Uani 1 1 d .
H71 H 0.5110 0.1069 0.4351 0.033 Uiso 1 1 calc R
C81 C 0.1582(4) 0.2469(3) 0.0213(2) 0.0374(9) Uani 1 1 d .
H81 H 0.2398 0.2822 0.0087 0.045 Uiso 1 1 calc R
C42 C 0.6626(3) 0.3187(3) 0.1897(2) 0.0283(7) Uani 1 1 d .
H42 H 0.7458 0.3070 0.1910 0.034 Uiso 1 1 calc R
C4 C 0.2244(4) 0.1385(3) 0.5034(2) 0.0334(8) Uani 1 1 d .
H4A H 0.2501 0.1220 0.4499 0.050 Uiso 1 1 calc R
H4B H 0.1843 0.0718 0.5259 0.050 Uiso 1 1 calc R
H4C H 0.3019 0.1791 0.5460 0.050 Uiso 1 1 calc R
C11 C -0.2697(4) 0.6497(3) 0.2948(3) 0.0359(9) Uani 1 1 d .
H11 H -0.3341 0.6846 0.3021 0.043 Uiso 1 1 calc R
C2 C 0.0302(3) 0.1957(3) 0.5332(2) 0.0283(7) Uani 1 1 d .
H2 H 0.0147 0.1503 0.5775 0.034 Uiso 1 1 calc R
C85 C 0.0063(3) 0.2192(3) 0.1187(2) 0.0286(7) Uani 1 1 d .
H85 H -0.0147 0.2355 0.1719 0.034 Uiso 1 1 calc R
C3 C -0.0388(3) 0.2662(3) 0.5037(2) 0.0281(7) Uani 1 1 d .
H3 H -0.1113 0.2789 0.5231 0.034 Uiso 1 1 calc R
C12 C -0.2436(3) 0.5737(3) 0.3498(3) 0.0315(8) Uani 1 1 d .
H12 H -0.2911 0.5564 0.3938 0.038 Uiso 1 1 calc R
C75 C 0.5269(3) 0.3613(3) 0.4753(2) 0.0287(7) Uani 1 1 d .
H75 H 0.4930 0.4170 0.4522 0.034 Uiso 1 1 calc R
C84 C -0.0850(4) 0.1409(3) 0.0570(2) 0.0347(8) Uani 1 1 d .
H84 H -0.1672 0.1054 0.0688 0.042 Uiso 1 1 calc R
C14 C -0.1130(3) 0.4428(3) 0.3967(2) 0.0273(7) Uani 1 1 d .
H14 H -0.1573 0.4245 0.4421 0.033 Uiso 1 1 calc R
C105 C 0.3728(3) 0.5893(3) 0.1864(2) 0.0279(7) Uani 1 1 d .
H105 H 0.4324 0.5779 0.2353 0.033 Uiso 1 1 calc R
C13 C -0.1443(3) 0.5206(3) 0.3404(2) 0.0262(7) Uani 1 1 d .
C102 C 0.1936(4) 0.6264(3) 0.0446(2) 0.0343(8) Uani 1 1 d .
H102 H 0.1315 0.6395 -0.0021 0.041 Uiso 1 1 calc R
C83 C -0.0548(4) 0.1154(3) -0.0217(2) 0.0352(8) Uani 1 1 d .
H83 H -0.1163 0.0626 -0.0630 0.042 Uiso 1 1 calc R
C74 C 0.6192(4) 0.3816(3) 0.5550(2) 0.0337(8) Uani 1 1 d .
H74 H 0.6486 0.4512 0.5843 0.040 Uiso 1 1 calc R
C10 C -0.1999(4) 0.6761(3) 0.2269(3) 0.0364(9) Uani 1 1 d .
H10 H -0.2192 0.7276 0.1894 0.044 Uiso 1 1 calc R
C8 C -0.0724(3) 0.5475(2) 0.2729(2) 0.0261(7) Uani 1 1 d .
C101 C 0.1759(4) 0.5224(3) 0.0726(2) 0.0305(7) Uani 1 1 d .
H101 H 0.1047 0.4654 0.0428 0.037 Uiso 1 1 calc R
C41 C 0.6098(3) 0.3767(3) 0.1247(2) 0.0300(7) Uani 1 1 d .
H41 H 0.6585 0.4048 0.0833 0.036 Uiso 1 1 calc R
C82 C 0.0664(4) 0.1684(3) -0.0391(2) 0.0418(9) Uani 1 1 d .
H82 H 0.0867 0.1510 -0.0923 0.050 Uiso 1 1 calc R
C73 C 0.6674(4) 0.2991(3) 0.5909(2) 0.0322(8) Uani 1 1 d .
H73 H 0.7265 0.3122 0.6454 0.039 Uiso 1 1 calc R
C70 C 0.4848(3) 0.2582(2) 0.4298(2) 0.0210(6) Uani 1 1 d .
C103 C 0.3018(4) 0.7099(3) 0.0853(2) 0.0337(8) Uani 1 1 d .
H103 H 0.3141 0.7789 0.0655 0.040 Uiso 1 1 calc R
C104 C 0.3927(4) 0.6913(3) 0.1559(2) 0.0337(8) Uani 1 1 d .
H104 H 0.4672 0.7474 0.1828 0.040 Uiso 1 1 calc R
C63 C 0.2021(3) -0.1277(3) 0.2446(2) 0.0266(7) Uani 1 1 d .
H63 H 0.1697 -0.2025 0.2294 0.032 Uiso 1 1 calc R
Cl1 Cl 0.6024(4) 0.9445(5) -0.0433(3) 0.138(2) Uani 0.50 1 d PD
Cl2 Cl 0.4566(5) 1.0783(5) 0.0073(4) 0.196(5) Uani 0.50 1 d PD
C200 C 0.4713(9) 0.9448(6) 0.0094(8) 0.093(6) Uani 0.50 1 d PD
H20A H 0.3891 0.8931 -0.0218 0.112 Uiso 0.50 1 calc PR
H20B H 0.4922 0.9263 0.0694 0.112 Uiso 0.50 1 calc PR

loop_
_atom_site_aniso_label
_atom_site_aniso_U_11
_atom_site_aniso_U_22
_atom_site_aniso_U_33
_atom_site_aniso_U_23
_atom_site_aniso_U_13
_atom_site_aniso_U_12
Pt1 0.01793(6) 0.02025(6) 0.01890(6) 0.00287(4) 0.00237(4) 0.00818(4)
P2 0.0197(4) 0.0223(4) 0.0190(4) 0.0039(3) 0.0021(3) 0.0071(3)
P1 0.0168(4) 0.0192(4) 0.0195(4) 0.0016(3) 0.0016(3) 0.0066(3)
P3 0.0248(4) 0.0303(5) 0.0325(5) 0.0110(4) 0.0102(4) 0.0149(4)
C6 0.0131(13) 0.0179(14) 0.0238(15) -0.0016(11) -0.0007(11) 0.0043(11)
C39 0.0197(15) 0.0214(15) 0.0221(15) -0.0002(11) 0.0042(12) 0.0050(12)
F6 0.0295(11) 0.0667(16) 0.0396(12) 0.0220(11) 0.0118(9) 0.0240(11)
C1 0.0198(15) 0.0228(15) 0.0228(15) 0.0041(12) 0.0062(12) 0.0071(12)
N1 0.0248(14) 0.0263(14) 0.0221(13) 0.0051(10) 0.0053(11) 0.0092(11)
F4 0.0441(14) 0.0758(17) 0.0385(13) 0.0118(11) 0.0065(10) 0.0398(13)
F3 0.0378(12) 0.0519(14) 0.0382(12) 0.0052(10) 0.0135(10) 0.0241(10)
F5 0.0493(14) 0.0665(16) 0.0382(12) 0.0166(11) 0.0198(11) 0.0401(12)
C38 0.0204(15) 0.0187(15) 0.0246(15) -0.0038(12) 0.0027(12) 0.0043(12)
F1 0.0542(15) 0.0314(12) 0.0585(15) 0.0054(11) 0.0159(12) 0.0030(10)
C60 0.0210(15) 0.0211(15) 0.0182(14) 0.0011(11) 0.0003(11) 0.0084(12)
N2 0.0215(13) 0.0254(14) 0.0223(13) 0.0034(10) 0.0050(10) 0.0079(11)
C80 0.0256(16) 0.0226(15) 0.0180(14) 0.0057(11) -0.0002(12) 0.0073(12)
C7 0.0216(16) 0.0239(16) 0.0285(16) 0.0029(13) 0.0031(13) 0.0064(12)
C100 0.0239(16) 0.0226(15) 0.0245(15) 0.0064(12) 0.0076(12) 0.0091(12)
F2 0.0648(17) 0.0376(13) 0.0655(17) 0.0208(12) 0.0231(14) 0.0070(12)
C5 0.0181(15) 0.0219(15) 0.0265(16) 0.0007(12) 0.0011(12) 0.0076(12)
C64 0.0270(17) 0.0258(17) 0.0383(19) -0.0055(14) 0.0040(14) 0.0127(14)
C61 0.0204(15) 0.0245(16) 0.0223(15) 0.0039(12) 0.0034(12) 0.0089(12)
C43 0.0215(16) 0.0216(15) 0.0288(16) -0.0007(12) 0.0031(13) 0.0057(12)
C62 0.0207(15) 0.0238(16) 0.0247(16) 0.0016(12) 0.0001(12) 0.0030(12)
C65 0.0190(15) 0.0254(16) 0.0343(18) -0.0009(13) 0.0038(13) 0.0078(12)
C72 0.0274(17) 0.0347(19) 0.0288(17) 0.0071(14) -0.0003(14) 0.0154(14)
C40 0.0300(18) 0.0226(16) 0.0265(16) 0.0030(12) 0.0073(13) 0.0071(13)
C9 0.0220(17) 0.0225(16) 0.046(2) 0.0086(14) 0.0025(15) 0.0048(13)
C71 0.0269(17) 0.0265(17) 0.0280(17) -0.0008(13) -0.0009(13) 0.0109(13)
C81 0.033(2) 0.049(2) 0.0273(18) -0.0038(16) 0.0074(15) 0.0058(17)
C42 0.0215(16) 0.0256(17) 0.0378(19) -0.0029(14) 0.0097(14) 0.0051(13)
C4 0.039(2) 0.040(2) 0.0313(18) 0.0153(15) 0.0118(15) 0.0237(17)
C11 0.0222(17) 0.0252(18) 0.059(2) -0.0026(16) 0.0007(16) 0.0109(14)
C2 0.0281(18) 0.0318(18) 0.0258(16) 0.0071(13) 0.0085(13) 0.0071(14)
C85 0.0314(18) 0.0300(18) 0.0215(16) 0.0064(13) 0.0035(13) 0.0045(14)
C3 0.0269(17) 0.0323(18) 0.0276(17) 0.0039(14) 0.0113(13) 0.0081(14)
C12 0.0249(17) 0.0274(18) 0.042(2) -0.0011(15) 0.0048(15) 0.0097(14)
C75 0.0332(19) 0.0256(17) 0.0270(17) 0.0003(13) -0.0018(14) 0.0140(14)
C84 0.0334(19) 0.0307(19) 0.0298(18) 0.0072(14) -0.0025(15) -0.0024(15)
C14 0.0226(16) 0.0297(17) 0.0315(17) 0.0002(13) 0.0066(13) 0.0105(13)
C105 0.0308(18) 0.0245(17) 0.0284(17) -0.0006(13) 0.0027(14) 0.0107(13)
C13 0.0205(16) 0.0211(16) 0.0348(18) -0.0031(13) 0.0013(13) 0.0063(12)
C102 0.037(2) 0.036(2) 0.0319(18) 0.0147(15) 0.0035(15) 0.0145(16)
C83 0.043(2) 0.0275(18) 0.0269(18) 0.0042(14) -0.0051(15) 0.0048(15)
C74 0.034(2) 0.0320(19) 0.0304(18) -0.0081(14) -0.0051(15) 0.0118(15)
C10 0.0272(19) 0.0227(17) 0.057(2) 0.0084(16) -0.0006(16) 0.0095(14)
C8 0.0211(16) 0.0176(15) 0.0360(18) -0.0003(13) -0.0014(13) 0.0050(12)
C101 0.0273(18) 0.0303(18) 0.0309(18) 0.0088(14) 0.0010(14) 0.0057(14)
C41 0.0279(18) 0.0282(18) 0.0340(18) 0.0014(14) 0.0147(14) 0.0017(14)
C82 0.045(2) 0.052(2) 0.0223(17) -0.0067(16) 0.0018(16) 0.0092(19)
C73 0.0294(18) 0.040(2) 0.0243(17) 0.0001(14) -0.0038(14) 0.0129(15)
C70 0.0190(15) 0.0222(15) 0.0217(15) 0.0010(11) 0.0025(11) 0.0071(12)
C103 0.045(2) 0.0242(17) 0.038(2) 0.0096(14) 0.0146(16) 0.0157(15)
C104 0.036(2) 0.0227(17) 0.041(2) -0.0022(14) 0.0059(16) 0.0091(14)
C63 0.0287(17) 0.0230(16) 0.0246(16) 0.0015(12) -0.0025(13) 0.0074(13)
Cl1 0.081(3) 0.173(5) 0.105(4) -0.007(3) -0.024(2) -0.026(3)
Cl2 0.207(7) 0.185(6) 0.122(4) -0.072(4) 0.109(5) -0.117(5)
C200 0.080(10) 0.104(12) 0.052(8) 0.023(8) -0.004(7) -0.039(9)

loop_
_atom_type_symbol
_atom_type_description
_atom_type_scat_dispersion_real
_atom_type_scat_dispersion_imag
_atom_type_scat_source
C C 0.0033 0.0016 'International Tables Vol C Tables 4.2.6.8 and 6.1.1.4'
H H 0.0000 0.0000 'International Tables Vol C Tables 4.2.6.8 and 6.1.1.4'
N N 0.0061 0.0033 'International Tables Vol C Tables 4.2.6.8 and 6.1.1.4'
F F 0.0171 0.0103 'International Tables Vol C Tables 4.2.6.8 and 6.1.1.4'
P P 0.1023 0.0942 'International Tables Vol C Tables 4.2.6.8 and 6.1.1.4'
Pt Pt -1.7033 8.3905 'International Tables Vol C Tables 4.2.6.8 and 6.1.1.4'
Cl Cl 0.1484 0.1585 'International Tables Vol C Tables 4.2.6.8 and 6.1.1.4'

loop_
_geom_angle_atom_site_label_1
_geom_angle_atom_site_label_2
_geom_angle_atom_site_label_3
_geom_angle
_geom_angle_site_symmetry_1
_geom_angle_site_symmetry_3
C1 Pt1 C6 79.30(12) . .
C1 Pt1 P2 169.35(9) . .
C6 Pt1 P2 97.55(9) . .
C1 Pt1 P1 100.66(9) . .
C6 Pt1 P1 178.08(8) . .
P2 Pt1 P1 82.83(3) . .
C80 P2 C100 106.05(14) . .
C80 P2 C39 106.46(15) . .
C100 P2 C39 101.15(15) . .
C80 P2 Pt1 108.66(11) . .
C100 P2 Pt1 123.99(11) . .
C39 P2 Pt1 109.23(10) . .
C60 P1 C38 104.48(14) . .
C60 P1 C70 107.50(14) . .
C38 P1 C70 102.53(15) . .
C60 P1 Pt1 115.04(10) . .
C38 P1 Pt1 108.90(11) . .
C70 P1 Pt1 116.95(10) . .
F4 P3 F2 89.96(15) . .
F4 P3 F5 90.13(13) . .
F2 P3 F5 90.22(14) . .
F4 P3 F1 90.53(15) . .
F2 P3 F1 179.22(15) . .
F5 P3 F1 90.38(14) . .
F4 P3 F3 90.20(12) . .
F2 P3 F3 90.19(14) . .
F5 P3 F3 179.47(13) . .
F1 P3 F3 89.20(13) . .
F4 P3 F6 179.27(15) . .
F2 P3 F6 89.32(14) . .
F5 P3 F6 90.01(12) . .
F1 P3 F6 90.19(14) . .
F3 P3 F6 89.67(12) . .
C7 C6 C5 115.3(3) . .
C7 C6 Pt1 130.7(2) . .
C5 C6 Pt1 113.9(2) . .
C38 C39 C40 119.5(3) . .
C38 C39 P2 117.1(2) . .
C40 C39 P2 123.4(2) . .
N1 C1 N2 104.5(3) . .
N1 C1 Pt1 140.8(2) . .
N2 C1 Pt1 114.0(2) . .
C1 N1 C2 110.7(3) . .
C1 N1 C4 127.7(3) . .
C2 N1 C4 121.6(3) . .
C39 C38 C43 120.1(3) . .
C39 C38 P1 116.5(2) . .
C43 C38 P1 123.4(2) . .
C65 C60 C61 119.2(3) . .
C65 C60 P1 121.6(2) . .
C61 C60 P1 119.2(2) . .
C1 N2 C3 110.9(3) . .
C1 N2 C5 118.8(3) . .
C3 N2 C5 130.2(3) . .
C85 C80 C81 118.5(3) . .
C85 C80 P2 119.1(2) . .
C81 C80 P2 122.3(3) . .
C6 C7 C8 123.0(3) . .
C6 C7 H7 118.5 . .
C8 C7 H7 118.5 . .
C101 C100 C105 118.8(3) . .
C101 C100 P2 123.2(3) . .
C105 C100 P2 117.9(2) . .
C14 C5 C6 124.8(3) . .
C14 C5 N2 121.3(3) . .
C6 C5 N2 113.8(3) . .
C65 C64 C63 120.0(3) . .
C65 C64 H64 120.0 . .
C63 C64 H64 120.0 . .
C62 C61 C60 119.5(3) . .
C62 C61 H61 120.2 . .
C60 C61 H61 120.2 . .
C42 C43 C38 119.7(3) . .
C42 C43 H43 120.2 . .
C38 C43 H43 120.2 . .
C63 C62 C61 120.5(3) . .
C63 C62 H62 119.8 . .
C61 C62 H62 119.8 . .
C64 C65 C60 120.8(3) . .
C64 C65 H65 119.6 . .
C60 C65 H65 119.6 . .
C71 C72 C73 120.1(3) . .
C71 C72 H72 119.9 . .
C73 C72 H72 119.9 . .
C41 C40 C39 120.1(3) . .
C41 C40 H40 120.0 . .
C39 C40 H40 120.0 . .
C10 C9 C8 120.8(4) . .
C10 C9 H9 119.6 . .
C8 C9 H9 119.6 . .
C72 C71 C70 120.4(3) . .
C72 C71 H71 119.8 . .
C70 C71 H71 119.8 . .
C82 C81 C80 120.2(4) . .
C82 C81 H81 119.9 . .
C80 C81 H81 119.9 . .
C43 C42 C41 120.5(3) . .
C43 C42 H42 119.7 . .
C41 C42 H42 119.7 . .
N1 C4 H4A 109.5 . .
N1 C4 H4B 109.5 . .
H4A C4 H4B 109.5 . .
N1 C4 H4C 109.5 . .
H4A C4 H4C 109.5 . .
H4B C4 H4C 109.5 . .
C12 C11 C10 120.7(3) . .
C12 C11 H11 119.6 . .
C10 C11 H11 119.6 . .
C3 C2 N1 107.5(3) . .
C3 C2 H2 126.2 . .
N1 C2 H2 126.2 . .
C84 C85 C80 120.5(3) . .
C84 C85 H85 119.7 . .
C80 C85 H85 119.7 . .
C2 C3 N2 106.3(3) . .
C2 C3 H3 126.8 . .
N2 C3 H3 126.8 . .
C11 C12 C13 120.4(4) . .
C11 C12 H12 119.8 . .
C13 C12 H12 119.8 . .
C74 C75 C70 120.4(3) . .
C74 C75 H75 119.8 . .
C70 C75 H75 119.8 . .
C83 C84 C85 120.3(4) . .
C83 C84 H84 119.9 . .
C85 C84 H84 119.9 . .
C5 C14 C13 119.1(3) . .
C5 C14 H14 120.5 . .
C13 C14 H14 120.5 . .
C104 C105 C100 120.7(3) . .
C104 C105 H105 119.7 . .
C100 C105 H105 119.7 . .
C14 C13 C12 122.2(3) . .
C14 C13 C8 118.6(3) . .
C12 C13 C8 119.3(3) . .
C103 C102 C101 120.5(3) . .
C103 C102 H102 119.8 . .
C101 C102 H102 119.8 . .
C82 C83 C84 119.7(3) . .
C82 C83 H83 120.1 . .
C84 C83 H83 120.1 . .
C73 C74 C75 120.3(3) . .
C73 C74 H74 119.9 . .
C75 C74 H74 119.9 . .
C9 C10 C11 120.1(3) . .
C9 C10 H10 120.0 . .
C11 C10 H10 120.0 . .
C7 C8 C9 122.2(3) . .
C7 C8 C13 119.2(3) . .
C9 C8 C13 118.6(3) . .
C100 C101 C102 120.1(3) . .
C100 C101 H101 120.0 . .
C102 C101 H101 120.0 . .
C40 C41 C42 120.1(3) . .
C40 C41 H41 119.9 . .
C42 C41 H41 119.9 . .
C83 C82 C81 120.7(4) . .
C83 C82 H82 119.6 . .
C81 C82 H82 119.6 . .
C74 C73 C72 119.8(3) . .
C74 C73 H73 120.1 . .
C72 C73 H73 120.1 . .
C75 C70 C71 118.9(3) . .
C75 C70 P1 116.8(2) . .
C71 C70 P1 124.4(2) . .
C102 C103 C104 119.9(3) . .
C102 C103 H103 120.1 . .
C104 C103 H103 120.1 . .
C105 C104 C103 120.0(3) . .
C105 C104 H104 120.0 . .
C103 C104 H104 120.0 . .
C62 C63 C64 120.0(3) . .
C62 C63 H63 120.0 . .
C64 C63 H63 120.0 . .
Cl2 Cl1 C200 22.3(8) 2_675 .
Cl2 Cl1 C200 67.1(7) 2_675 2_675
C200 Cl1 C200 46.7(3) . 2_675
Cl1 Cl2 C200 136.5(14) 2_675 2_675
Cl1 Cl2 C200 83.9(8) 2_675 .
C200 Cl2 C200 55.8(7) 2_675 .
Cl1 Cl2 Cl2 102.2(9) 2_675 2_675
C200 Cl2 Cl2 36.6(6) 2_675 2_675
C200 Cl2 Cl2 19.17(18) . 2_675
Cl2 C200 Cl1 104.66(16) . .
Cl2 C200 H20A 110.8 . .
Cl1 C200 H20A 110.8 . .
Cl2 C200 H20B 110.8 . .
Cl1 C200 H20B 110.8 . .
H20A C200 H20B 108.9 . .

loop_
_geom_bond_atom_site_label_1
_geom_bond_atom_site_label_2
_geom_bond_distance
_geom_bond_site_symmetry_2
Pt1 C1 2.062(3) .
Pt1 C6 2.086(3) .
Pt1 P2 2.2886(10) .
Pt1 P1 2.3020(11) .
P2 C80 1.814(3) .
P2 C100 1.815(3) .
P2 C39 1.820(3) .
P1 C60 1.815(3) .
P1 C38 1.818(3) .
P1 C70 1.823(3) .
P3 F4 1.591(2) .
P3 F2 1.592(3) .
P3 F5 1.593(2) .
P3 F1 1.595(2) .
P3 F3 1.596(2) .
P3 F6 1.600(2) .
C6 C7 1.375(4) .
C6 C5 1.415(4) .
C39 C38 1.397(4) .
C39 C40 1.398(4) .
C1 N1 1.348(4) .
C1 N2 1.363(4) .
N1 C2 1.382(4) .
N1 C4 1.457(4) .
C38 C43 1.398(4) .
C60 C65 1.386(4) .
C60 C61 1.398(4) .
N2 C3 1.381(4) .
N2 C5 1.415(4) .
C80 C85 1.389(5) .
C80 C81 1.401(5) .
C7 C8 1.420(4) .
C7 H7 0.9300 .
C100 C101 1.386(4) .
C100 C105 1.392(5) .
C5 C14 1.369(4) .
C64 C65 1.378(5) .
C64 C63 1.387(5) .
C64 H64 0.9300 .
C61 C62 1.394(4) .
C61 H61 0.9300 .
C43 C42 1.382(5) .
C43 H43 0.9300 .
C62 C63 1.375(5) .
C62 H62 0.9300 .
C65 H65 0.9300 .
C72 C71 1.385(4) .
C72 C73 1.387(5) .
C72 H72 0.9300 .
C40 C41 1.383(5) .
C40 H40 0.9300 .
C9 C10 1.371(5) .
C9 C8 1.421(4) .
C9 H9 0.9300 .
C71 C70 1.393(4) .
C71 H71 0.9300 .
C81 C82 1.377(5) .
C81 H81 0.9300 .
C42 C41 1.391(5) .
C42 H42 0.9300 .
C4 H4A 0.9600 .
C4 H4B 0.9600 .
C4 H4C 0.9600 .
C11 C12 1.363(5) .
C11 C10 1.411(6) .
C11 H11 0.9300 .
C2 C3 1.340(5) .
C2 H2 0.9300 .
C85 C84 1.384(5) .
C85 H85 0.9300 .
C3 H3 0.9300 .
C12 C13 1.420(5) .
C12 H12 0.9300 .
C75 C74 1.388(5) .
C75 C70 1.390(4) .
C75 H75 0.9300 .
C84 C83 1.377(5) .
C84 H84 0.9300 .
C14 C13 1.409(5) .
C14 H14 0.9300 .
C105 C104 1.381(5) .
C105 H105 0.9300 .
C13 C8 1.421(5) .
C102 C103 1.371(5) .
C102 C101 1.391(5) .
C102 H102 0.9300 .
C83 C82 1.375(6) .
C83 H83 0.9300 .
C74 C73 1.375(5) .
C74 H74 0.9300 .
C10 H10 0.9300 .
C101 H101 0.9300 .
C41 H41 0.9300 .
C82 H82 0.9300 .
C73 H73 0.9300 .
C103 C104 1.382(5) .
C103 H103 0.9300 .
C104 H104 0.9300 .
C63 H63 0.9300 .
Cl1 Cl2 0.923(6) 2_675
Cl1 C200 1.753(2) .
Cl1 C200 1.890(13) 2_675
Cl2 Cl1 0.923(6) 2_675
Cl2 C200 0.964(11) 2_675
Cl2 C200 1.751(2) .
Cl2 Cl2 2.428(13) 2_675
C200 H20A 0.9700 .
C200 H20B 0.9700 .
